data_4120066
loop_
_publ_author_name
'Brian D. Rekken'
'Thomas M. Brown'
'James C. Fettinger'
'Felicitas Lips'
'Heikki M. Tuononen'
'Rolfe H. Herber'
'Philip P. Power'

_publ_section_title
;
 Dispersion Forces and Counterintuitive Steric Effects in Main Group
 Molecules: Heavier Group 14 (Si-Pb) Dichalcogenolate Carbene Analogues
 with Sub-90\% Interligand Bond Angles
;
_journal_name_full 'Journal of the American Chemical Society'
_journal_page_first 10134
_journal_page_last 10148
_journal_paper_doi 10.1021/ja403802a
_journal_volume 135
_journal_year 2013
_chemical_formula_moiety 'C60 H74 Se2'
_chemical_formula_sum 'C60 H74 Se2'
_chemical_formula_weight 953.11
_chemical_name_systematic
;
 ?
;
_space_group_crystal_system monoclinic
_space_group_IT_number 15
_space_group_name_Hall '-C 2yc'
_space_group_name_H-M_alt 'C 1 2/c 1'
_symmetry_space_group_name_Hall '-C 2yc'
_symmetry_space_group_name_H-M 'C 1 2/c 1'
_atom_sites_solution_hydrogens geom
_audit_creation_method SHELXL-2012
_cell_angle_alpha 90
_cell_angle_beta 91.888(5)
_cell_angle_gamma 90
_cell_formula_units_Z 4
_cell_length_a 15.4658(14)
_cell_length_b 16.1684(15)
_cell_length_c 20.5084(19)
_cell_measurement_reflns_used 9783
_cell_measurement_temperature 90(2)
_cell_measurement_theta_max 27.63
_cell_measurement_theta_min 2.66
_cell_volume 5125.5(8)
_computing_cell_refinement 'SAINT (8.27b) (Bruker, 2012)'
_computing_data_collection 'Apex2 (2010-7) (Bruker, 2010)'
_computing_data_reduction 'SAINT (8.27b) (Bruker, 2012)'
_computing_molecular_graphics 'Bruker SHELXTL'
_computing_publication_material 'Bruker SHELXTL'
_computing_structure_refinement 'SHELXL-2012 (Sheldrick, 2012)'
_computing_structure_solution 'SHELXS-97 (Sheldrick, 2008)'
_diffrn_ambient_temperature 90(2)
_diffrn_measured_fraction_theta_full 0.999
_diffrn_measured_fraction_theta_max 0.999
_diffrn_measurement_device_type 'Bruker APEX-II CCD'
_diffrn_measurement_method '\f and \w scans'
_diffrn_radiation_type MoK\a
_diffrn_radiation_wavelength 0.71073
_diffrn_reflns_av_R_equivalents 0.0129
_diffrn_reflns_av_unetI/netI 0.0120
_diffrn_reflns_Laue_measured_fraction_full 0.999
_diffrn_reflns_Laue_measured_fraction_max 0.999
_diffrn_reflns_limit_h_max 20
_diffrn_reflns_limit_h_min -19
_diffrn_reflns_limit_k_max 20
_diffrn_reflns_limit_k_min -20
_diffrn_reflns_limit_l_max 25
_diffrn_reflns_limit_l_min -26
_diffrn_reflns_number 19548
_diffrn_reflns_point_group_measured_fraction_full 0.999
_diffrn_reflns_point_group_measured_fraction_max 0.999
_diffrn_reflns_theta_full 25.242
_diffrn_reflns_theta_max 27.498
_diffrn_reflns_theta_min 1.823
_exptl_absorpt_coefficient_mu 1.479
_exptl_absorpt_correction_T_max 0.5553
_exptl_absorpt_correction_T_min 0.4461
_exptl_absorpt_correction_type multi-scan
_exptl_absorpt_process_details 'SADABS 2012/1 (Sheldrick, 2008)'
_exptl_crystal_colour Red
_exptl_crystal_density_diffrn 1.235
_exptl_crystal_description Block
_exptl_crystal_F_000 2008
_exptl_crystal_size_max 0.710
_exptl_crystal_size_mid 0.520
_exptl_crystal_size_min 0.430
_refine_diff_density_max 0.347
_refine_diff_density_min -0.293
_refine_diff_density_rms 0.042
_refine_ls_extinction_method none
_refine_ls_goodness_of_fit_ref 1.056
_refine_ls_hydrogen_treatment refU
_refine_ls_matrix_type full
_refine_ls_number_parameters 325
_refine_ls_number_reflns 5875
_refine_ls_number_restraints 0
_refine_ls_restrained_S_all 1.056
_refine_ls_R_factor_all 0.0221
_refine_ls_R_factor_gt 0.0207
_refine_ls_shift/su_max 0.003
_refine_ls_shift/su_mean 0.000
_refine_ls_structure_factor_coef Fsqd
_refine_ls_weighting_details
;
 w=1/[\s^2^(Fo^2^)+(0.0283P)^2^+3.9560P]
 where P=(Fo^2^+2Fc^2^)/3
;
_refine_ls_weighting_scheme calc
_refine_ls_wR_factor_gt 0.0548
_refine_ls_wR_factor_ref 0.0556
_reflns_Friedel_coverage 0.000
_reflns_number_gt 5579
_reflns_number_total 5875
_reflns_threshold_expression 'I > 2\s(I)'
_cod_data_source_file ja403802a_si_009.cif
_cod_data_source_block bdr92fmi
_cod_depositor_comments
;
The following automatic conversions were performed:

'_refine_ls_hydrogen_treatment' value 'refu' changed to 'refU'
according to the built-in table from CIF Core dictionary named
'cif_core.dic' version 2.4.1 from 2010-06-29.

Automatic conversion script
Id: cif_fix_values 2281 2013-09-26 08:29:07Z andrius 
;
_cod_database_code 4120066
_shelx_space_group_comment
;
The symmetry employed for this shelxl refinement is uniquely defined
by the following loop, which should always be used as a source of
symmetry information in preference to the above space-group names.
They are only intended as comments.
;
_shelx_estimated_absorpt_t_min 0.420
_shelx_estimated_absorpt_t_max 0.569
_shelxl_version_number 2012-5

loop_
_space_group_symop_operation_xyz
'x, y, z'
'-x, y, -z+1/2'
'x+1/2, y+1/2, z'
'-x+1/2, y+1/2, -z+1/2'
'-x, -y, -z'
'x, -y, z-1/2'
'-x+1/2, -y+1/2, -z'
'x+1/2, -y+1/2, z-1/2'

loop_
_atom_site_label
_atom_site_type_symbol
_atom_site_fract_x
_atom_site_fract_y
_atom_site_fract_z
_atom_site_U_iso_or_equiv
_atom_site_adp_type
_atom_site_occupancy
_atom_site_site_symmetry_order
_atom_site_calc_flag
_atom_site_refinement_flags_posn
Se1 Se 1.02475(2) 0.76122(2) 0.69609(2) 0.01783(4) Uani 1 1 d .
C1 C 0.91989(7) 0.72777(7) 0.64904(5) 0.0155(2) Uani 1 1 d .
C2 C 0.83769(7) 0.76198(7) 0.65956(5) 0.0168(2) Uani 1 1 d .
C3 C 0.76800(8) 0.73493(7) 0.61967(6) 0.0215(2) Uani 1 1 d .
H3 H 0.7121 0.7570 0.6264 0.026(4) Uiso 1 1 calc R
C4 C 0.77825(8) 0.67695(8) 0.57076(6) 0.0246(2) Uani 1 1 d .
H4 H 0.7295 0.6576 0.5458 0.033(4) Uiso 1 1 calc R
C5 C 0.86049(7) 0.64746(8) 0.55854(5) 0.0221(2) Uani 1 1 d .
H5 H 0.8681 0.6090 0.5242 0.030(4) Uiso 1 1 calc R
C6 C 0.93204(7) 0.67380(7) 0.59629(5) 0.0169(2) Uani 1 1 d .
C7 C 0.82034(7) 0.82869(7) 0.70845(5) 0.0177(2) Uani 1 1 d .
C8 C 0.76694(7) 0.81245(7) 0.76144(5) 0.0199(2) Uani 1 1 d .
C9 C 0.74965(8) 0.87664(8) 0.80503(6) 0.0255(2) Uani 1 1 d .
H9 H 0.7147 0.8661 0.8413 0.035(4) Uiso 1 1 calc R
C10 C 0.78258(9) 0.95486(8) 0.79603(6) 0.0289(3) Uani 1 1 d .
H10 H 0.7709 0.9976 0.8263 0.035(4) Uiso 1 1 calc R
C11 C 0.83285(8) 0.97116(8) 0.74269(6) 0.0265(3) Uani 1 1 d .
H11 H 0.8543 1.0256 0.7364 0.028(4) Uiso 1 1 calc R
C12 C 0.85256(7) 0.90945(7) 0.69809(6) 0.0208(2) Uani 1 1 d .
C13 C 0.72501(8) 0.72842(8) 0.77228(6) 0.0224(2) Uani 1 1 d .
H13 H 0.7501 0.6883 0.7410 0.021(3) Uiso 1 1 calc R
C14 C 0.74279(8) 0.69550(9) 0.84151(6) 0.0284(3) Uani 1 1 d .
H14A H 0.8054 0.6937 0.8506 0.037(4) Uiso 1 1 calc R
H14B H 0.7187 0.6397 0.8452 0.038(4) Uiso 1 1 calc R
H14C H 0.7157 0.7321 0.8730 0.046(5) Uiso 1 1 calc R
C15 C 0.62699(9) 0.73319(9) 0.75753(7) 0.0314(3) Uani 1 1 d .
H15A H 0.6013 0.6783 0.7629 0.039(4) Uiso 1 1 calc R
H15B H 0.6164 0.7522 0.7126 0.045(5) Uiso 1 1 calc R
H15C H 0.6008 0.7721 0.7877 0.049(5) Uiso 1 1 calc R
C16 C 0.90274(8) 0.93036(7) 0.63743(6) 0.0229(2) Uani 1 1 d .
H16 H 0.9354 0.8796 0.6252 0.026(4) Uiso 1 1 calc R
C17 C 0.96872(9) 0.99972(9) 0.64786(7) 0.0344(3) Uani 1 1 d .
H17A H 0.9384 1.0520 0.6550 0.046(5) Uiso 1 1 calc R
H17B H 1.0040 1.0046 0.6092 0.043(5) Uiso 1 1 calc R
H17C H 1.0062 0.9871 0.6860 0.049(5) Uiso 1 1 calc R
C18 C 0.84050(9) 0.95125(9) 0.57994(6) 0.0315(3) Uani 1 1 d .
H18A H 0.7986 0.9063 0.5737 0.041(5) Uiso 1 1 calc R
H18B H 0.8734 0.9580 0.5402 0.038(4) Uiso 1 1 calc R
H18C H 0.8098 1.0028 0.5892 0.039(4) Uiso 1 1 calc R
C19 C 1.01997(7) 0.65123(7) 0.57297(5) 0.0179(2) Uani 1 1 d .
C20 C 1.05800(8) 0.70426(8) 0.52740(5) 0.0218(2) Uani 1 1 d .
C21 C 1.13505(8) 0.67933(9) 0.49928(6) 0.0267(3) Uani 1 1 d .
H21 H 1.1623 0.7149 0.4694 0.036(4) Uiso 1 1 calc R
C22 C 1.17198(8) 0.60376(9) 0.51441(6) 0.0287(3) Uani 1 1 d .
H22 H 1.2227 0.5865 0.4934 0.038(4) Uiso 1 1 calc R
C23 C 1.13515(8) 0.55314(8) 0.56016(6) 0.0254(2) Uani 1 1 d .
H23 H 1.1614 0.5014 0.5705 0.028(4) Uiso 1 1 calc R
C24 C 1.06009(7) 0.57658(7) 0.59145(5) 0.0199(2) Uani 1 1 d .
C25 C 1.01689(8) 0.78624(8) 0.50704(6) 0.0257(2) Uani 1 1 d .
H25 H 0.9671 0.7963 0.5359 0.027(4) Uiso 1 1 calc R
C26 C 1.07987(11) 0.85835(9) 0.51644(8) 0.0396(3) Uani 1 1 d .
H26A H 1.1031 0.8585 0.5615 0.050(5) Uiso 1 1 calc R
H26B H 1.0495 0.9105 0.5075 0.046(5) Uiso 1 1 calc R
H26C H 1.1274 0.8523 0.4864 0.052(5) Uiso 1 1 calc R
C27 C 0.98100(10) 0.78291(10) 0.43652(7) 0.0358(3) Uani 1 1 d .
H27A H 1.0284 0.7723 0.4071 0.050(5) Uiso 1 1 calc R
H27B H 0.9536 0.8359 0.4252 0.042(5) Uiso 1 1 calc R
H27C H 0.9381 0.7384 0.4322 0.049(5) Uiso 1 1 calc R
C28 C 1.02557(8) 0.52219(7) 0.64500(6) 0.0233(2) Uani 1 1 d .
H28 H 0.9773 0.5526 0.6656 0.027(4) Uiso 1 1 calc R
C29 C 1.09538(10) 0.50567(12) 0.69788(7) 0.0439(4) Uani 1 1 d .
H29A H 1.0713 0.4714 0.7323 0.048(5) Uiso 1 1 calc R
H29B H 1.1155 0.5583 0.7166 0.083(8) Uiso 1 1 calc R
H29C H 1.1441 0.4767 0.6787 0.074(7) Uiso 1 1 calc R
C30 C 0.98931(17) 0.44196(12) 0.61756(9) 0.0649(6) Uani 1 1 d .
H30A H 1.0352 0.4114 0.5961 0.099(9) Uiso 1 1 calc R
H30B H 0.9424 0.4541 0.5857 0.085(8) Uiso 1 1 calc R
H30C H 0.9669 0.4084 0.6531 0.063(6) Uiso 1 1 calc R

loop_
_atom_site_aniso_label
_atom_site_aniso_U_11
_atom_site_aniso_U_22
_atom_site_aniso_U_33
_atom_site_aniso_U_23
_atom_site_aniso_U_13
_atom_site_aniso_U_12
Se1 0.01289(6) 0.02647(7) 0.01404(6) 0.00045(4) -0.00108(4) -0.00086(4)
C1 0.0138(5) 0.0190(5) 0.0137(5) 0.0021(4) -0.0015(4) -0.0005(4)
C2 0.0158(5) 0.0192(5) 0.0153(5) 0.0022(4) 0.0006(4) 0.0005(4)
C3 0.0139(5) 0.0295(6) 0.0210(5) -0.0001(4) -0.0007(4) 0.0013(4)
C4 0.0172(5) 0.0347(7) 0.0216(5) -0.0040(5) -0.0030(4) -0.0043(5)
C5 0.0211(6) 0.0273(6) 0.0179(5) -0.0050(4) 0.0003(4) -0.0025(4)
C6 0.0163(5) 0.0189(5) 0.0156(5) 0.0018(4) 0.0018(4) -0.0009(4)
C7 0.0140(5) 0.0214(5) 0.0175(5) -0.0003(4) -0.0025(4) 0.0045(4)
C8 0.0164(5) 0.0238(5) 0.0195(5) 0.0006(4) -0.0014(4) 0.0051(4)
C9 0.0237(6) 0.0316(6) 0.0212(5) -0.0027(5) 0.0019(4) 0.0071(5)
C10 0.0309(7) 0.0278(6) 0.0279(6) -0.0084(5) -0.0018(5) 0.0084(5)
C11 0.0269(6) 0.0211(6) 0.0312(6) -0.0017(5) -0.0044(5) 0.0029(5)
C12 0.0169(5) 0.0225(5) 0.0229(5) 0.0016(4) -0.0038(4) 0.0033(4)
C13 0.0201(6) 0.0265(6) 0.0208(5) 0.0013(4) 0.0039(4) 0.0020(4)
C14 0.0268(6) 0.0353(7) 0.0235(6) 0.0064(5) 0.0041(5) 0.0018(5)
C15 0.0215(6) 0.0386(7) 0.0342(7) 0.0044(6) 0.0000(5) -0.0013(5)
C16 0.0216(6) 0.0213(5) 0.0257(6) 0.0043(4) -0.0007(4) 0.0016(4)
C17 0.0299(7) 0.0345(7) 0.0386(7) 0.0051(6) -0.0006(6) -0.0080(6)
C18 0.0306(7) 0.0359(7) 0.0278(6) 0.0087(5) -0.0044(5) -0.0015(5)
C19 0.0161(5) 0.0235(5) 0.0142(5) -0.0036(4) 0.0002(4) -0.0012(4)
C20 0.0206(5) 0.0281(6) 0.0169(5) -0.0012(4) 0.0005(4) -0.0029(4)
C21 0.0207(6) 0.0401(7) 0.0196(5) 0.0000(5) 0.0042(4) -0.0044(5)
C22 0.0174(6) 0.0457(8) 0.0232(6) -0.0078(5) 0.0035(4) 0.0026(5)
C23 0.0201(6) 0.0308(6) 0.0252(6) -0.0067(5) -0.0012(4) 0.0043(5)
C24 0.0175(5) 0.0239(5) 0.0181(5) -0.0040(4) -0.0010(4) -0.0004(4)
C25 0.0268(6) 0.0273(6) 0.0232(6) 0.0044(5) 0.0052(5) -0.0026(5)
C26 0.0465(9) 0.0334(7) 0.0387(8) 0.0053(6) 0.0005(6) -0.0122(6)
C27 0.0379(8) 0.0393(8) 0.0298(7) 0.0063(6) -0.0049(6) 0.0022(6)
C28 0.0218(6) 0.0233(6) 0.0247(6) 0.0010(5) 0.0000(4) 0.0013(4)
C29 0.0305(7) 0.0682(11) 0.0328(7) 0.0185(7) -0.0015(6) 0.0050(7)
C30 0.1085(18) 0.0446(10) 0.0417(9) -0.0023(8) 0.0035(11) -0.0430(11)

loop_
_atom_type_symbol
_atom_type_description
_atom_type_scat_dispersion_real
_atom_type_scat_dispersion_imag
_atom_type_scat_source
C C 0.0033 0.0016 'International Tables Vol C Tables 4.2.6.8 and 6.1.1.4'
H H 0.0000 0.0000 'International Tables Vol C Tables 4.2.6.8 and 6.1.1.4'
Se Se -0.0929 2.2259 'International Tables Vol C Tables 4.2.6.8 and 6.1.1.4'

loop_
_geom_angle_atom_site_label_1
_geom_angle_atom_site_label_2
_geom_angle_atom_site_label_3
_geom_angle
_geom_angle_site_symmetry_3
C1 Se1 Se1 100.04(3) 2_756
C6 C1 C2 120.33(10) .
C6 C1 Se1 115.17(8) .
C2 C1 Se1 123.98(8) .
C3 C2 C1 117.92(10) .
C3 C2 C7 117.57(10) .
C1 C2 C7 124.44(10) .
C4 C3 C2 121.98(11) .
C4 C3 H3 119.0 .
C2 C3 H3 119.0 .
C3 C4 C5 119.34(11) .
C3 C4 H4 120.3 .
C5 C4 H4 120.3 .
C4 C5 C6 120.61(11) .
C4 C5 H5 119.7 .
C6 C5 H5 119.7 .
C5 C6 C1 119.47(10) .
C5 C6 C19 117.32(10) .
C1 C6 C19 122.74(10) .
C8 C7 C12 120.33(10) .
C8 C7 C2 120.14(10) .
C12 C7 C2 119.35(10) .
C9 C8 C7 118.84(11) .
C9 C8 C13 118.41(11) .
C7 C8 C13 122.73(10) .
C10 C9 C8 121.00(12) .
C10 C9 H9 119.5 .
C8 C9 H9 119.5 .
C9 C10 C11 119.93(12) .
C9 C10 H10 120.0 .
C11 C10 H10 120.0 .
C10 C11 C12 121.43(12) .
C10 C11 H11 119.3 .
C12 C11 H11 119.3 .
C11 C12 C7 118.42(11) .
C11 C12 C16 120.30(11) .
C7 C12 C16 121.17(10) .
C8 C13 C14 112.36(10) .
C8 C13 C15 110.35(10) .
C14 C13 C15 110.20(10) .
C8 C13 H13 107.9 .
C14 C13 H13 107.9 .
C15 C13 H13 107.9 .
C13 C14 H14A 109.5 .
C13 C14 H14B 109.5 .
H14A C14 H14B 109.5 .
C13 C14 H14C 109.5 .
H14A C14 H14C 109.5 .
H14B C14 H14C 109.5 .
C13 C15 H15A 109.5 .
C13 C15 H15B 109.5 .
H15A C15 H15B 109.5 .
C13 C15 H15C 109.5 .
H15A C15 H15C 109.5 .
H15B C15 H15C 109.5 .
C12 C16 C17 113.83(11) .
C12 C16 C18 110.61(10) .
C17 C16 C18 110.21(11) .
C12 C16 H16 107.3 .
C17 C16 H16 107.3 .
C18 C16 H16 107.3 .
C16 C17 H17A 109.5 .
C16 C17 H17B 109.5 .
H17A C17 H17B 109.5 .
C16 C17 H17C 109.5 .
H17A C17 H17C 109.5 .
H17B C17 H17C 109.5 .
C16 C18 H18A 109.5 .
C16 C18 H18B 109.5 .
H18A C18 H18B 109.5 .
C16 C18 H18C 109.5 .
H18A C18 H18C 109.5 .
H18B C18 H18C 109.5 .
C24 C19 C20 120.75(10) .
C24 C19 C6 121.33(10) .
C20 C19 C6 117.71(10) .
C21 C20 C19 118.48(11) .
C21 C20 C25 119.41(11) .
C19 C20 C25 122.09(10) .
C22 C21 C20 120.93(12) .
C22 C21 H21 119.5 .
C20 C21 H21 119.5 .
C21 C22 C23 120.02(11) .
C21 C22 H22 120.0 .
C23 C22 H22 120.0 .
C22 C23 C24 121.22(12) .
C22 C23 H23 119.4 .
C24 C23 H23 119.4 .
C23 C24 C19 118.42(11) .
C23 C24 C28 119.51(11) .
C19 C24 C28 122.06(10) .
C20 C25 C26 111.78(11) .
C20 C25 C27 111.29(11) .
C26 C25 C27 110.83(11) .
C20 C25 H25 107.6 .
C26 C25 H25 107.6 .
C27 C25 H25 107.6 .
C25 C26 H26A 109.5 .
C25 C26 H26B 109.5 .
H26A C26 H26B 109.5 .
C25 C26 H26C 109.5 .
H26A C26 H26C 109.5 .
H26B C26 H26C 109.5 .
C25 C27 H27A 109.5 .
C25 C27 H27B 109.5 .
H27A C27 H27B 109.5 .
C25 C27 H27C 109.5 .
H27A C27 H27C 109.5 .
H27B C27 H27C 109.5 .
C30 C28 C24 111.24(11) .
C30 C28 C29 110.99(14) .
C24 C28 C29 110.96(11) .
C30 C28 H28 107.8 .
C24 C28 H28 107.8 .
C29 C28 H28 107.8 .
C28 C29 H29A 109.5 .
C28 C29 H29B 109.5 .
H29A C29 H29B 109.5 .
C28 C29 H29C 109.5 .
H29A C29 H29C 109.5 .
H29B C29 H29C 109.5 .
C28 C30 H30A 109.5 .
C28 C30 H30B 109.5 .
H30A C30 H30B 109.5 .
C28 C30 H30C 109.5 .
H30A C30 H30C 109.5 .
H30B C30 H30C 109.5 .

loop_
_geom_bond_atom_site_label_1
_geom_bond_atom_site_label_2
_geom_bond_distance
_geom_bond_site_symmetry_2
Se1 C1 1.9366(11) .
Se1 Se1 2.3637(3) 2_756
C1 C6 1.4073(15) .
C1 C2 1.4096(15) .
C2 C3 1.4016(16) .
C2 C7 1.5027(15) .
C3 C4 1.3858(17) .
C3 H3 0.9500 .
C4 C5 1.3889(17) .
C4 H4 0.9500 .
C5 C6 1.3959(15) .
C5 H5 0.9500 .
C6 C19 1.5014(15) .
C7 C8 1.4110(16) .
C7 C12 1.4162(16) .
C8 C9 1.4013(16) .
C8 C13 1.5249(17) .
C9 C10 1.3781(19) .
C9 H9 0.9500 .
C10 C11 1.3880(19) .
C10 H10 0.9500 .
C11 C12 1.3940(17) .
C11 H11 0.9500 .
C12 C16 1.5259(16) .
C13 C14 1.5325(17) .
C13 C15 1.5379(18) .
C13 H13 1.0000 .
C14 H14A 0.9800 .
C14 H14B 0.9800 .
C14 H14C 0.9800 .
C15 H15A 0.9800 .
C15 H15B 0.9800 .
C15 H15C 0.9800 .
C16 C17 1.5265(18) .
C16 C18 1.5349(17) .
C16 H16 1.0000 .
C17 H17A 0.9800 .
C17 H17B 0.9800 .
C17 H17C 0.9800 .
C18 H18A 0.9800 .
C18 H18B 0.9800 .
C18 H18C 0.9800 .
C19 C24 1.4035(16) .
C19 C20 1.4109(16) .
C20 C21 1.4001(17) .
C20 C25 1.5226(18) .
C21 C22 1.380(2) .
C21 H21 0.9500 .
C22 C23 1.3820(19) .
C22 H22 0.9500 .
C23 C24 1.3972(16) .
C23 H23 0.9500 .
C24 C28 1.5175(16) .
C25 C26 1.5273(19) .
C25 C27 1.5328(18) .
C25 H25 1.0000 .
C26 H26A 0.9800 .
C26 H26B 0.9800 .
C26 H26C 0.9800 .
C27 H27A 0.9800 .
C27 H27B 0.9800 .
C27 H27C 0.9800 .
C28 C30 1.514(2) .
C28 C29 1.5284(18) .
C28 H28 1.0000 .
C29 H29A 0.9800 .
C29 H29B 0.9800 .
C29 H29C 0.9800 .
C30 H30A 0.9800 .
C30 H30B 0.9800 .
C30 H30C 0.9800 .

loop_
_geom_torsion_atom_site_label_1
_geom_torsion_atom_site_label_2
_geom_torsion_atom_site_label_3
_geom_torsion_atom_site_label_4
_geom_torsion
C6 C1 C2 C3 5.49(16)
Se1 C1 C2 C3 176.79(8)
C6 C1 C2 C7 -171.30(10)
Se1 C1 C2 C7 0.00(15)
C1 C2 C3 C4 -0.54(17)
C7 C2 C3 C4 176.47(11)
C2 C3 C4 C5 -3.18(19)
C3 C4 C5 C6 1.96(19)
C4 C5 C6 C1 2.93(17)
C4 C5 C6 C19 -169.45(11)
C2 C1 C6 C5 -6.72(16)
Se1 C1 C6 C5 -178.75(8)
C2 C1 C6 C19 165.23(10)
Se1 C1 C6 C19 -6.79(14)
C3 C2 C7 C8 67.02(14)
C1 C2 C7 C8 -116.18(12)
C3 C2 C7 C12 -108.17(12)
C1 C2 C7 C12 68.63(15)
C12 C7 C8 C9 -2.78(16)
C2 C7 C8 C9 -177.93(10)
C12 C7 C8 C13 175.44(10)
C2 C7 C8 C13 0.29(16)
C7 C8 C9 C10 1.22(17)
C13 C8 C9 C10 -177.08(11)
C8 C9 C10 C11 0.78(19)
C9 C10 C11 C12 -1.25(19)
C10 C11 C12 C7 -0.30(18)
C10 C11 C12 C16 175.83(11)
C8 C7 C12 C11 2.33(16)
C2 C7 C12 C11 177.52(10)
C8 C7 C12 C16 -173.77(10)
C2 C7 C12 C16 1.42(16)
C9 C8 C13 C14 -53.61(14)
C7 C8 C13 C14 128.16(11)
C9 C8 C13 C15 69.81(14)
C7 C8 C13 C15 -108.43(12)
C11 C12 C16 C17 33.05(15)
C7 C12 C16 C17 -150.93(11)
C11 C12 C16 C18 -91.68(14)
C7 C12 C16 C18 84.34(13)
C5 C6 C19 C24 -88.79(13)
C1 C6 C19 C24 99.10(13)
C5 C6 C19 C20 85.97(13)
C1 C6 C19 C20 -86.15(13)
C24 C19 C20 C21 2.26(16)
C6 C19 C20 C21 -172.53(10)
C24 C19 C20 C25 -179.10(11)
C6 C19 C20 C25 6.12(16)
C19 C20 C21 C22 1.62(18)
C25 C20 C21 C22 -177.06(11)
C20 C21 C22 C23 -3.04(19)
C21 C22 C23 C24 0.56(19)
C22 C23 C24 C19 3.22(17)
C22 C23 C24 C28 -175.42(11)
C20 C19 C24 C23 -4.62(16)
C6 C19 C24 C23 169.98(10)
C20 C19 C24 C28 173.99(10)
C6 C19 C24 C28 -11.41(16)
C21 C20 C25 C26 -55.48(15)
C19 C20 C25 C26 125.88(13)
C21 C20 C25 C27 69.04(15)
C19 C20 C25 C27 -109.60(13)
C23 C24 C28 C30 -69.93(17)
C19 C24 C28 C30 111.47(16)
C23 C24 C28 C29 54.16(15)
C19 C24 C28 C29 -124.44(13)
